data_2222070
loop_
_publ_author_name
'Wu, Xian-Ge'
'Xiao, Jun-Xia'
'Qin, Liang'

_publ_section_title
<i>catena</i>-Poly[[(nitrato-\k^2^<i>O</i>,<i>O</i>')silver(I)]-\m~3~-4-pyridone-\k^3^<i>O</i>:<i>O</i>:<i>O</i>]
_journal_coeditor_code HY2199
_journal_issue 6
_journal_name_full 'Acta Crystallographica Section E'
_journal_page_first m685
_journal_page_last m686
_journal_paper_doi 10.1107/S1600536809019138
_journal_volume 65
_journal_year 2009
_chemical_formula_iupac '[Ag (N O3) (C5 H5 N O)]'
_chemical_formula_moiety 'C5 H5 Ag N2 O4'
_chemical_formula_sum 'C5 H5 Ag N2 O4'
_chemical_formula_weight 264.98
_chemical_name_systematic
;
<i>catena</i>-Poly[[(nitrato-\k^2^<i>O</i>,<i>O</i>')silver(I)]-
\m~3~-4-pyridone-\k^3^<i>O</i>:<i>O</i>:<i>O</i>]
;
_space_group_IT_number 15
_symmetry_cell_setting monoclinic
_symmetry_space_group_name_Hall '-C 2yc'
_symmetry_space_group_name_H-M 'C 1 2/c 1'
_atom_sites_solution_hydrogens geom
_atom_sites_solution_primary direct
_atom_sites_solution_secondary difmap
_audit_creation_method SHELXL-97
_cell_angle_alpha 90.00
_cell_angle_beta 102.174(2)
_cell_angle_gamma 90.00
_cell_formula_units_Z 8
_cell_length_a 19.3509(7)
_cell_length_b 3.62320(10)
_cell_length_c 21.2600(8)
_cell_measurement_reflns_used 3600
_cell_measurement_temperature 296(2)
_cell_measurement_theta_max 28
_cell_measurement_theta_min 1.36
_cell_volume 1457.06(9)
_computing_cell_refinement 'SAINT (Bruker, 2007)'
_computing_data_collection 'APEX2 (Bruker, 2007)'
_computing_data_reduction 'SAINT (Bruker, 2007)'
_computing_molecular_graphics 'SHELXTL (Sheldrick, 2008)'
_computing_publication_material 'SHELXTL (Sheldrick, 2008)'
_computing_structure_refinement 'SHELXL97 (Sheldrick, 2008)'
_computing_structure_solution 'SHELXS97 (Sheldrick, 2008)'
_diffrn_ambient_temperature 296(2)
_diffrn_measured_fraction_theta_full 0.999
_diffrn_measured_fraction_theta_max 0.999
_diffrn_measurement_device_type 'Bruker APEXII CCD'
_diffrn_measurement_method '\f and \w'
_diffrn_radiation_monochromator graphite
_diffrn_radiation_source 'fine-focus sealed tube'
_diffrn_radiation_type MoK\a
_diffrn_radiation_wavelength 0.71073
_diffrn_reflns_av_R_equivalents 0.0219
_diffrn_reflns_av_sigmaI/netI 0.0132
_diffrn_reflns_limit_h_max 24
_diffrn_reflns_limit_h_min -24
_diffrn_reflns_limit_k_max 4
_diffrn_reflns_limit_k_min -4
_diffrn_reflns_limit_l_max 27
_diffrn_reflns_limit_l_min -26
_diffrn_reflns_number 11458
_diffrn_reflns_theta_full 27.49
_diffrn_reflns_theta_max 27.49
_diffrn_reflns_theta_min 2.15
_diffrn_standards_number 0
_exptl_absorpt_coefficient_mu 2.740
_exptl_absorpt_correction_T_max 0.575
_exptl_absorpt_correction_T_min 0.508
_exptl_absorpt_correction_type multi-scan
_exptl_absorpt_process_details '(SADABS; Sheldrick, 1996)'
_exptl_crystal_colour colorless
_exptl_crystal_density_diffrn 2.416
_exptl_crystal_density_method 'not measured'
_exptl_crystal_description block
_exptl_crystal_F_000 1024
_exptl_crystal_size_max 0.26
_exptl_crystal_size_mid 0.23
_exptl_crystal_size_min 0.21
_refine_diff_density_max 0.501
_refine_diff_density_min -0.524
_refine_ls_extinction_method none
_refine_ls_goodness_of_fit_ref 1.069
_refine_ls_hydrogen_treatment mixed
_refine_ls_matrix_type full
_refine_ls_number_parameters 112
_refine_ls_number_reflns 1678
_refine_ls_number_restraints 1
_refine_ls_restrained_S_all 1.069
_refine_ls_R_factor_all 0.0220
_refine_ls_R_factor_gt 0.0199
_refine_ls_shift/su_max 0.001
_refine_ls_shift/su_mean 0.000
_refine_ls_structure_factor_coef Fsqd
_refine_ls_weighting_details 'calc w=1/[\s^2^(Fo^2^)+(0.0276P)^2^+1.8757P] where P=(Fo^2^+2Fc^2^)/3'
_refine_ls_weighting_scheme calc
_refine_ls_wR_factor_gt 0.0526
_refine_ls_wR_factor_ref 0.0538
_reflns_number_gt 1557
_reflns_number_total 1678
_reflns_threshold_expression I>2\s(I)
_cod_data_source_file hy2199.cif
_cod_data_source_block I
_cod_depositor_comments
;
The following automatic conversions were performed:
'_symmetry_cell_setting' value 'Monoclinic' changed to 'monoclinic'
according to '/home/saulius/struct/CIF-dictionaries/cif_core.dic'
dictionary named 'cif_core.dic' version 2.4.1 from 2010-06-29.

Automatic conversion script
Id: cif_fix_enum 1527 2010-12-29 10:47:43Z saulius 

The following automatic conversions were performed:

'_symmetry_cell_setting' value 'Monoclinic' changed to 'monoclinic'
according to /home/saulius/struct/CIF-dictionaries/cif_core.dic
dictionary named 'cif_core.dic' version 2.4.1 from 2010-06-29.

Automatic conversion script
Id: cif_fix_values 1715 2011-07-08 13:25:40Z adriana 
;
_cod_original_sg_symbol_H-M 'C 2/c'
_cod_database_code 2222070
_cod_database_fobs_code 2222070

loop_
_symmetry_equiv_pos_as_xyz
'x, y, z'
'-x, y, -z+1/2'
'x+1/2, y+1/2, z'
'-x+1/2, y+1/2, -z+1/2'
'-x, -y, -z'
'x, -y, z-1/2'
'-x+1/2, -y+1/2, -z'
'x+1/2, -y+1/2, z-1/2'

loop_
_atom_site_type_symbol
_atom_site_label
_atom_site_fract_x
_atom_site_fract_y
_atom_site_fract_z
_atom_site_U_iso_or_equiv
_atom_site_adp_type
_atom_site_calc_flag
_atom_site_refinement_flags
_atom_site_occupancy
_atom_site_disorder_assembly
_atom_site_disorder_group
Ag Ag1 -0.054927(10) 0.18113(6) 0.443081(9) 0.04893(9) Uani d . 1 . .
C C1 0.08175(11) 0.6362(6) 0.41324(10) 0.0342(4) Uani d . 1 . .
C C2 0.15034(12) 0.7888(6) 0.43328(12) 0.0411(5) Uani d . 1 . .
H H2 0.1661 0.8620 0.4758 0.049 Uiso calc R 1 . .
C C3 0.19321(13) 0.8286(7) 0.39055(14) 0.0471(6) Uani d . 1 . .
H H3 0.2380 0.9306 0.4040 0.057 Uiso calc R 1 . .
C C4 0.10736(14) 0.5710(7) 0.30792(11) 0.0469(5) Uani d . 1 . .
H H4 0.0939 0.4967 0.2652 0.056 Uiso calc R 1 . .
C C5 0.06220(12) 0.5262(7) 0.34795(10) 0.0394(4) Uani d . 1 . .
H H5 0.0179 0.4222 0.3325 0.047 Uiso calc R 1 . .
H H1 0.1981(15) 0.767(8) 0.3009(12) 0.059 Uiso d D 1 . .
N N1 0.17149(12) 0.7221(6) 0.32924(11) 0.0486(5) Uani d D 1 . .
N N2 -0.15451(10) -0.1759(5) 0.34244(9) 0.0362(4) Uani d . 1 . .
O O1 0.03930(9) 0.6001(5) 0.45201(7) 0.0445(4) Uani d . 1 . .
O O2 -0.15517(10) -0.2094(6) 0.40146(8) 0.0543(5) Uani d . 1 . .
O O3 -0.10437(9) -0.0108(6) 0.32724(9) 0.0542(4) Uani d . 1 . .
O O4 -0.20310(8) -0.3092(5) 0.30118(8) 0.0480(4) Uani d . 1 . .

loop_
_atom_site_aniso_label
_atom_site_aniso_U_11
_atom_site_aniso_U_22
_atom_site_aniso_U_33
_atom_site_aniso_U_12
_atom_site_aniso_U_13
_atom_site_aniso_U_23
Ag1 0.04508(12) 0.05614(14) 0.04269(12) -0.01218(8) 0.00275(8) -0.01404(8)
C1 0.0356(10) 0.0325(10) 0.0360(10) -0.0024(8) 0.0111(8) -0.0017(8)
C2 0.0382(11) 0.0412(11) 0.0439(12) -0.0048(9) 0.0085(9) -0.0019(9)
C3 0.0353(11) 0.0423(13) 0.0658(16) -0.0008(9) 0.0156(11) 0.0055(11)
C4 0.0583(14) 0.0479(13) 0.0378(11) 0.0046(11) 0.0173(10) 0.0005(10)
C5 0.0424(11) 0.0417(12) 0.0351(10) -0.0032(9) 0.0101(8) -0.0029(9)
N1 0.0523(12) 0.0485(11) 0.0532(12) 0.0062(9) 0.0299(10) 0.0065(9)
N2 0.0312(8) 0.0395(10) 0.0358(9) 0.0001(7) 0.0022(7) -0.0047(7)
O1 0.0443(8) 0.0547(10) 0.0382(8) -0.0146(7) 0.0175(7) -0.0098(7)
O2 0.0548(10) 0.0734(12) 0.0336(8) -0.0131(9) 0.0069(8) -0.0082(8)
O3 0.0461(9) 0.0610(12) 0.0567(10) -0.0179(9) 0.0132(8) -0.0042(9)
O4 0.0377(9) 0.0678(11) 0.0360(9) -0.0126(8) 0.0022(7) -0.0091(8)

loop_
_atom_type_symbol
_atom_type_description
_atom_type_scat_dispersion_real
_atom_type_scat_dispersion_imag
_atom_type_scat_source
C C 0.0033 0.0016 'International Tables Vol C Tables 4.2.6.8 and 6.1.1.4'
H H 0.0000 0.0000 'International Tables Vol C Tables 4.2.6.8 and 6.1.1.4'
N N 0.0061 0.0033 'International Tables Vol C Tables 4.2.6.8 and 6.1.1.4'
O O 0.0106 0.0060 'International Tables Vol C Tables 4.2.6.8 and 6.1.1.4'
Ag Ag -0.8971 1.1015 'International Tables Vol C Tables 4.2.6.8 and 6.1.1.4'

loop_
_geom_angle_atom_site_label_1
_geom_angle_atom_site_label_2
_geom_angle_atom_site_label_3
_geom_angle_site_symmetry_1
_geom_angle_site_symmetry_3
_geom_angle
_geom_angle_publ_flag
O1 Ag1 O1 5_566 . 76.15(6) ?
O1 Ag1 O2 5_566 . 118.90(6) ?
O1 Ag1 O2 . . 163.46(6) ?
O1 Ag1 O3 5_566 . 165.44(6) ?
O1 Ag1 O3 . . 112.45(5) ?
O2 Ag1 O3 . . 51.36(5) ?
O1 Ag1 Ag1 5_566 5_556 58.35(5) ?
O1 Ag1 Ag1 . 5_556 79.67(4) ?
O2 Ag1 Ag1 . 5_556 113.41(5) ?
O3 Ag1 Ag1 . 5_556 133.22(5) ?
O1 C1 C5 . . 121.62(19) ?
O1 C1 C2 . . 122.0(2) ?
C5 C1 C2 . . 116.34(19) ?
C3 C2 C1 . . 120.3(2) ?
C3 C2 H2 . . 119.9 ?
C1 C2 H2 . . 119.9 ?
N1 C3 C2 . . 120.6(2) ?
N1 C3 H3 . . 119.7 ?
C2 C3 H3 . . 119.7 ?
N1 C4 C5 . . 120.7(2) ?
N1 C4 H4 . . 119.7 ?
C5 C4 H4 . . 119.7 ?
C4 C5 C1 . . 120.6(2) ?
C4 C5 H5 . . 119.7 ?
C1 C5 H5 . . 119.7 ?
C3 N1 C4 . . 121.6(2) ?
C3 N1 H1 . . 120(2) ?
C4 N1 H1 . . 118(2) ?
O3 N2 O4 . . 121.46(19) ?
O3 N2 O2 . . 118.54(19) ?
O4 N2 O2 . . 120.00(19) ?
C1 O1 Ag1 . 5_566 127.44(14) ?
C1 O1 Ag1 . . 127.10(13) ?
Ag1 O1 Ag1 5_566 . 103.85(6) ?
N2 O2 Ag1 . . 97.60(13) ?
N2 O3 Ag1 . . 91.99(13) ?

loop_
_geom_bond_atom_site_label_1
_geom_bond_atom_site_label_2
_geom_bond_site_symmetry_2
_geom_bond_distance
_geom_bond_publ_flag
Ag1 O1 5_566 2.3259(15) y
Ag1 O1 . 2.3493(16) y
Ag1 O1 1_545 2.7652(18) y
Ag1 O2 . 2.4132(19) y
Ag1 O3 . 2.5437(18) y
Ag1 Ag1 5_556 3.1511(4) y
C1 O1 . 1.287(2) ?
C1 C5 . 1.417(3) ?
C1 C2 . 1.418(3) ?
C2 C3 . 1.361(3) ?
C2 H2 . 0.9300 ?
C3 N1 . 1.339(4) ?
C3 H3 . 0.9300 ?
C4 N1 . 1.344(4) ?
C4 C5 . 1.352(3) ?
C4 H4 . 0.9300 ?
C5 H5 . 0.9300 ?
N1 H1 . 0.89(3) ?
N2 O3 . 1.239(2) ?
N2 O4 . 1.240(2) ?
N2 O2 . 1.263(3) ?
O1 Ag1 5_566 2.3259(15) ?

loop_
_geom_hbond_atom_site_label_D
_geom_hbond_atom_site_label_H
_geom_hbond_atom_site_label_A
_geom_hbond_site_symmetry_A
_geom_hbond_distance_DH
_geom_hbond_distance_HA
_geom_hbond_distance_DA
_geom_hbond_angle_DHA
_geom_hbond_publ_flag
C3 H3 O2 3_565 0.93 2.46 3.343(3) 160 y
N1 H1 O4 2_565 0.89(3) 2.21(2) 2.965(3) 143(3) y
N1 H1 O4 3_565 0.89(3) 2.45(2) 3.121(3) 133(3) y
